data_7022763
loop_
_publ_author_name
'Rajarajeswari, Chandrasekaran'
'Loganathan, Rangasamy'
'Palaniandavar, Mallayan'
'Suresh, Eringathodi'
'Riyasdeen, Anvarbatcha'
'Akbarsha, Mohamad Abdulkadhar'

_publ_section_title
;
 Copper(II) complexes with 2NO and 3N donor ligands: synthesis, structures
 and chemical nuclease and anticancer activities.
;
_journal_issue 23
_journal_name_full 'Dalton transactions (Cambridge, England : 2003)'
_journal_page_first 8347
_journal_page_last 8363
_journal_paper_doi 10.1039/c3dt32992e
_journal_volume 42
_journal_year 2013
_chemical_formula_sum 'C15 H14 Cl2 Cu N4'
_chemical_formula_weight 384.74
_chemical_name_systematic
;
?
;
_space_group_IT_number 19
_symmetry_cell_setting orthorhombic
_symmetry_space_group_name_Hall 'P 2ac 2ab'
_symmetry_space_group_name_H-M 'P 21 21 21'
_atom_sites_solution_hydrogens geom
_atom_sites_solution_primary direct
_atom_sites_solution_secondary difmap
_audit_creation_method SHELXL-97
_cell_angle_alpha 90.00
_cell_angle_beta 90.00
_cell_angle_gamma 90.00
_cell_formula_units_Z 4
_cell_length_a 8.657(2)
_cell_length_b 12.581(3)
_cell_length_c 14.030(4)
_cell_measurement_reflns_used 1565
_cell_measurement_temperature 296(2)
_cell_measurement_theta_max 24.86
_cell_measurement_theta_min 2.89
_cell_volume 1528.1(7)
_computing_cell_refinement 'BRUKER SMART'
_computing_data_collection 'BRUKER SMART'
_computing_data_reduction 'BRUKER SAINT'
_computing_molecular_graphics ORTEP
_computing_publication_material 'SHELXL-97 (Sheldrick, 1997)'
_computing_structure_refinement 'SHELXL-97 (Sheldrick, 1997)'
_computing_structure_solution 'SHELXS-97 (Sheldrick, 1990)'
_diffrn_ambient_temperature 296(2)
_diffrn_measured_fraction_theta_full 1.000
_diffrn_measured_fraction_theta_max 1.000
_diffrn_measurement_device_type 'BRUKER SMART APEX CCD DIFFARCTOMETER'
_diffrn_measurement_method 'OMEGA-PHI SCAN'
_diffrn_radiation_monochromator graphite
_diffrn_radiation_source 'fine-focus sealed tube'
_diffrn_radiation_type MoK\a
_diffrn_radiation_wavelength 0.71073
_diffrn_reflns_av_R_equivalents 0.0750
_diffrn_reflns_av_sigmaI/netI 0.0689
_diffrn_reflns_limit_h_max 11
_diffrn_reflns_limit_h_min -11
_diffrn_reflns_limit_k_max 16
_diffrn_reflns_limit_k_min -15
_diffrn_reflns_limit_l_max 17
_diffrn_reflns_limit_l_min -17
_diffrn_reflns_number 12346
_diffrn_reflns_theta_full 26.99
_diffrn_reflns_theta_max 26.99
_diffrn_reflns_theta_min 2.17
_exptl_absorpt_coefficient_mu 1.779
_exptl_absorpt_correction_T_max 0.8422
_exptl_absorpt_correction_T_min 0.4581
_exptl_absorpt_correction_type multi-scan
_exptl_absorpt_process_details 'BRUKER SADABS'
_exptl_crystal_colour GREEN
_exptl_crystal_density_diffrn 1.672
_exptl_crystal_density_method 'not measured'
_exptl_crystal_description BLOCKS
_exptl_crystal_F_000 780
_exptl_crystal_size_max 0.52
_exptl_crystal_size_mid 0.49
_exptl_crystal_size_min 0.10
_refine_diff_density_max 0.868
_refine_diff_density_min -0.594
_refine_diff_density_rms 0.122
_refine_ls_abs_structure_details 'Flack H D (1983), Acta Cryst. A39, 876-881'
_refine_ls_abs_structure_Flack 0.07(3)
_refine_ls_extinction_method none
_refine_ls_goodness_of_fit_ref 0.962
_refine_ls_hydrogen_treatment constr
_refine_ls_matrix_type full
_refine_ls_number_parameters 199
_refine_ls_number_reflns 3280
_refine_ls_number_restraints 0
_refine_ls_restrained_S_all 0.962
_refine_ls_R_factor_all 0.0700
_refine_ls_R_factor_gt 0.0627
_refine_ls_shift/su_max 0.000
_refine_ls_shift/su_mean 0.000
_refine_ls_structure_factor_coef Fsqd
_refine_ls_weighting_details 'calc w=1/[\s^2^(Fo^2^)+(0.0837P)^2^+3.1455P] where P=(Fo^2^+2Fc^2^)/3'
_refine_ls_weighting_scheme calc
_refine_ls_wR_factor_gt 0.1415
_refine_ls_wR_factor_ref 0.1459
_reflns_number_gt 2993
_reflns_number_total 3280
_reflns_threshold_expression >2sigma(I)
_cod_data_source_file c3dt32992e.txt
_cod_data_source_block 4
_cod_depositor_comments
;
The following automatic conversions were performed:

'_symmetry_cell_setting' value 'ORTHORHOMBIC' changed to
'orthorhombic' according to
/home/saulius/struct/CIF-dictionaries/cif_core.dic dictionary named
'cif_core.dic' version 2.4.2 from
2011-04-26.

'_exptl_absorpt_correction_type' value 'MULTI-SCAN'
changed to 'multi-scan' according to
/home/saulius/struct/CIF-dictionaries/cif_core.dic dictionary named
'cif_core.dic' version 2.4.2 from 2011-04-26.

Automatic conversion script
Id: cif_fix_values 1891 2012-01-12 08:04:46Z andrius 
;
_cod_original_sg_symbol_H-M P212121
_cod_database_code 7022763

loop_
_symmetry_equiv_pos_as_xyz
'x, y, z'
'-x+1/2, -y, z+1/2'
'-x, y+1/2, -z+1/2'
'x+1/2, -y+1/2, -z'

loop_
_atom_site_label
_atom_site_type_symbol
_atom_site_fract_x
_atom_site_fract_y
_atom_site_fract_z
_atom_site_U_iso_or_equiv
_atom_site_adp_type
_atom_site_occupancy
_atom_site_symmetry_multiplicity
_atom_site_calc_flag
_atom_site_refinement_flags
Cu1 Cu 0.21725(8) 0.62464(5) 0.93246(5) 0.0264(2) Uani 1 1 d .
Cl1 Cl 0.47956(18) 0.57726(15) 0.87277(11) 0.0392(4) Uani 1 1 d .
Cl2 Cl 0.06099(19) 0.57398(13) 0.81073(11) 0.0368(4) Uani 1 1 d .
N1 N 0.2318(6) 0.7741(4) 0.8740(4) 0.0315(11) Uani 1 1 d .
N2 N 0.2818(7) 0.7121(4) 1.0467(3) 0.0340(11) Uani 1 1 d .
N3 N 0.1594(6) 0.5020(4) 1.0182(3) 0.0291(11) Uani 1 1 d .
N4 N 0.0978(7) 0.4176(5) 1.1517(3) 0.0353(12) Uani 1 1 d .
H4C H 0.0826 0.4064 1.2115 0.042 Uiso 1 1 calc R
C1 C 0.2163(9) 0.8028(5) 0.7832(5) 0.0375(14) Uani 1 1 d .
H1 H 0.1968 0.7502 0.7383 0.045 Uiso 1 1 calc R
C2 C 0.2277(9) 0.9062(5) 0.7521(5) 0.0427(16) Uani 1 1 d .
H2 H 0.2192 0.9225 0.6877 0.051 Uiso 1 1 calc R
C3 C 0.2519(8) 0.9849(6) 0.8182(6) 0.0466(18) Uani 1 1 d .
H3 H 0.2566 1.0556 0.7992 0.056 Uiso 1 1 calc R
C4 C 0.2693(8) 0.9581(5) 0.9136(5) 0.0401(16) Uani 1 1 d .
H4 H 0.2869 1.0099 0.9597 0.048 Uiso 1 1 calc R
C5 C 0.2596(7) 0.8515(5) 0.9378(5) 0.0349(14) Uani 1 1 d .
C6 C 0.2893(8) 0.8104(5) 1.0343(4) 0.0341(13) Uani 1 1 d .
H6 H 0.3129 0.8560 1.0844 0.041 Uiso 1 1 calc R
C7 C 0.3093(9) 0.6676(6) 1.1410(4) 0.0437(17) Uani 1 1 d .
H7A H 0.3305 0.7243 1.1861 0.052 Uiso 1 1 calc R
H7B H 0.3980 0.6206 1.1393 0.052 Uiso 1 1 calc R
C8 C 0.1671(8) 0.6065(5) 1.1719(4) 0.0357(15) Uani 1 1 d .
H8A H 0.1781 0.5862 1.2383 0.043 Uiso 1 1 calc R
H8B H 0.0773 0.6523 1.1667 0.043 Uiso 1 1 calc R
C9 C 0.1420(7) 0.5091(5) 1.1131(4) 0.0306(13) Uani 1 1 d .
C10 C 0.1198(7) 0.3964(5) 0.9974(4) 0.0306(14) Uani 1 1 d .
C11 C 0.0804(8) 0.3440(5) 1.0808(5) 0.0336(14) Uani 1 1 d .
C12 C 0.0332(8) 0.2390(6) 1.0817(5) 0.0426(17) Uani 1 1 d .
H12 H 0.0071 0.2054 1.1385 0.051 Uiso 1 1 calc R
C14 C 0.0673(10) 0.2367(6) 0.9123(6) 0.0464(18) Uani 1 1 d .
H14 H 0.0630 0.1991 0.8553 0.056 Uiso 1 1 calc R
C15 C 0.1146(9) 0.3423(5) 0.9117(4) 0.0375(16) Uani 1 1 d .
H15 H 0.1422 0.3756 0.8551 0.045 Uiso 1 1 calc R
C13 C 0.0261(10) 0.1864(5) 0.9971(6) 0.0480(19) Uani 1 1 d .
H13 H -0.0067 0.1160 0.9959 0.058 Uiso 1 1 calc R

loop_
_atom_site_aniso_label
_atom_site_aniso_U_11
_atom_site_aniso_U_22
_atom_site_aniso_U_33
_atom_site_aniso_U_23
_atom_site_aniso_U_13
_atom_site_aniso_U_12
Cu1 0.0342(4) 0.0303(3) 0.0147(3) 0.0001(3) -0.0001(3) -0.0029(3)
Cl1 0.0355(8) 0.0607(10) 0.0214(7) -0.0042(7) 0.0002(6) 0.0069(7)
Cl2 0.0449(8) 0.0396(8) 0.0260(8) 0.0004(6) -0.0100(6) -0.0071(7)
N1 0.029(3) 0.034(3) 0.031(3) 0.003(2) 0.002(2) -0.001(2)
N2 0.038(3) 0.042(3) 0.022(3) -0.006(2) -0.004(2) -0.004(3)
N3 0.040(3) 0.033(3) 0.014(2) -0.002(2) 0.000(2) -0.007(2)
N4 0.047(3) 0.045(3) 0.014(2) 0.005(2) 0.001(2) -0.006(3)
C1 0.041(3) 0.039(3) 0.033(3) 0.005(3) -0.001(3) 0.006(3)
C2 0.043(4) 0.041(4) 0.044(4) 0.016(3) -0.001(3) 0.008(3)
C3 0.038(4) 0.031(3) 0.071(5) 0.006(3) 0.000(3) 0.001(3)
C4 0.040(4) 0.034(3) 0.046(4) -0.003(3) 0.000(3) -0.002(3)
C5 0.029(3) 0.032(3) 0.044(4) -0.005(3) 0.001(3) -0.001(2)
C6 0.033(3) 0.037(3) 0.032(3) -0.007(2) 0.001(3) -0.004(3)
C7 0.052(4) 0.057(4) 0.022(3) -0.006(3) -0.013(3) -0.008(4)
C8 0.049(4) 0.046(4) 0.011(2) -0.004(2) -0.008(2) -0.001(3)
C9 0.031(3) 0.040(3) 0.021(3) -0.006(3) -0.003(2) 0.006(3)
C10 0.030(3) 0.040(4) 0.021(3) 0.006(2) -0.006(2) 0.002(3)
C11 0.039(3) 0.034(3) 0.028(3) 0.004(3) 0.000(3) 0.000(3)
C12 0.048(4) 0.044(4) 0.035(4) 0.011(3) 0.000(3) -0.009(3)
C14 0.058(5) 0.038(4) 0.043(4) -0.004(3) -0.006(3) 0.003(3)
C15 0.066(5) 0.034(3) 0.013(3) 0.003(2) 0.004(3) 0.004(3)
C13 0.062(5) 0.027(4) 0.054(5) 0.004(3) -0.007(4) -0.008(3)

loop_
_atom_type_symbol
_atom_type_description
_atom_type_scat_dispersion_real
_atom_type_scat_dispersion_imag
_atom_type_scat_source
C C 0.0033 0.0016 'International Tables Vol C Tables 4.2.6.8 and 6.1.1.4'
H H 0.0000 0.0000 'International Tables Vol C Tables 4.2.6.8 and 6.1.1.4'
N N 0.0061 0.0033 'International Tables Vol C Tables 4.2.6.8 and 6.1.1.4'
Cl Cl 0.1484 0.1585 'International Tables Vol C Tables 4.2.6.8 and 6.1.1.4'
Cu Cu 0.3201 1.2651 'International Tables Vol C Tables 4.2.6.8 and 6.1.1.4'

loop_
_geom_angle_atom_site_label_1
_geom_angle_atom_site_label_2
_geom_angle_atom_site_label_3
_geom_angle
N3 Cu1 N2 90.7(2)
N3 Cu1 N1 162.1(2)
N2 Cu1 N1 78.6(2)
N3 Cu1 Cl2 94.94(15)
N2 Cu1 Cl2 156.00(18)
N1 Cu1 Cl2 89.59(16)
N3 Cu1 Cl1 104.09(16)
N2 Cu1 Cl1 98.30(18)
N1 Cu1 Cl1 91.66(15)
Cl2 Cu1 Cl1 102.89(7)
C1 N1 C5 117.3(5)
C1 N1 Cu1 128.7(5)
C5 N1 Cu1 114.1(4)
C6 N2 C7 119.8(5)
C6 N2 Cu1 116.3(4)
C7 N2 Cu1 123.8(4)
C9 N3 C10 104.0(5)
C9 N3 Cu1 124.6(5)
C10 N3 Cu1 131.3(4)
C9 N4 C11 108.7(5)
C9 N4 H4C 125.6
C11 N4 H4C 125.6
N1 C1 C2 123.6(7)
N1 C1 H1 118.2
C2 C1 H1 118.2
C3 C2 C1 118.6(7)
C3 C2 H2 120.7
C1 C2 H2 120.7
C2 C3 C4 119.5(6)
C2 C3 H3 120.2
C4 C3 H3 120.2
C3 C4 C5 117.6(6)
C3 C4 H4 121.2
C5 C4 H4 121.2
N1 C5 C4 123.3(7)
N1 C5 C6 112.9(5)
C4 C5 C6 123.6(6)
N2 C6 C5 117.7(6)
N2 C6 H6 121.1
C5 C6 H6 121.1
N2 C7 C8 108.8(5)
N2 C7 H7A 109.9
C8 C7 H7A 109.9
N2 C7 H7B 109.9
C8 C7 H7B 109.9
H7A C7 H7B 108.3
C9 C8 C7 112.2(6)
C9 C8 H8A 109.2
C7 C8 H8A 109.2
C9 C8 H8B 109.2
C7 C8 H8B 109.2
H8A C8 H8B 107.9
N4 C9 N3 112.3(6)
N4 C9 C8 121.9(5)
N3 C9 C8 125.8(6)
C15 C10 C11 119.5(6)
C15 C10 N3 130.9(6)
C11 C10 N3 109.6(5)
N4 C11 C12 132.2(6)
N4 C11 C10 105.4(5)
C12 C11 C10 122.3(6)
C13 C12 C11 118.1(7)
C13 C12 H12 121.0
C11 C12 H12 121.0
C15 C14 C13 121.0(7)
C15 C14 H14 119.5
C13 C14 H14 119.5
C10 C15 C14 118.3(6)
C10 C15 H15 120.8
C14 C15 H15 120.8
C12 C13 C14 120.8(6)
C12 C13 H13 119.6
C14 C13 H13 119.6

loop_
_geom_bond_atom_site_label_1
_geom_bond_atom_site_label_2
_geom_bond_distance
Cu1 N3 2.019(5)
Cu1 N2 2.023(5)
Cu1 N1 2.055(5)
Cu1 Cl2 2.2700(17)
Cu1 Cl1 2.4928(18)
N1 C1 1.331(8)
N1 C5 1.344(8)
N2 C6 1.251(8)
N2 C7 1.457(8)
N3 C9 1.343(7)
N3 C10 1.404(8)
N4 C9 1.329(9)
N4 C11 1.368(8)
N4 H4C 0.8600
C1 C2 1.375(9)
C1 H1 0.9300
C2 C3 1.372(11)
C2 H2 0.9300
C3 C4 1.389(10)
C3 H3 0.9300
C4 C5 1.387(9)
C4 H4 0.9300
C5 C6 1.473(9)
C6 H6 0.9300
C7 C8 1.515(10)
C7 H7A 0.9700
C7 H7B 0.9700
C8 C9 1.493(9)
C8 H8A 0.9700
C8 H8B 0.9700
C10 C15 1.382(8)
C10 C11 1.385(8)
C11 C12 1.382(9)
C12 C13 1.360(11)
C12 H12 0.9300
C14 C15 1.390(10)
C14 C13 1.394(11)
C14 H14 0.9300
C15 H15 0.9300
C13 H13 0.9300
